data_2222205
loop_
_publ_author_name
'Wang, Na'
'Wang, Yan-Jun'
'Lin, Qiu-Yue'

_publ_section_title Poly[bis(1<i>H</i>-imidazole)(\m~3~-7-oxabicyclo[2.2.1]heptane-2,3-dicarboxylato)cadmium(II)]
_journal_coeditor_code AT2804
_journal_issue 7
_journal_name_full 'Acta Crystallographica Section E'
_journal_page_first m782
_journal_paper_doi 10.1107/S1600536809021801
_journal_volume 65
_journal_year 2009
_chemical_formula_iupac '[Cd (C8 H8 O5) (C3 H4 N2)2]'
_chemical_formula_moiety 'C14 H16 Cd N4 O5'
_chemical_formula_sum 'C14 H16 Cd N4 O5'
_chemical_formula_weight 432.71
_chemical_name_systematic
;
Poly[bis(1<i>H</i>-imidazole)(\m~3~-7-oxabicyclo[2.2.1]heptane-2,3-
dicarboxylato)cadmium(II)]
;
_space_group_IT_number 14
_symmetry_cell_setting monoclinic
_symmetry_space_group_name_Hall '-P 2ybc'
_symmetry_space_group_name_H-M 'P 1 21/c 1'
_atom_sites_solution_hydrogens geom
_atom_sites_solution_primary direct
_atom_sites_solution_secondary difmap
_audit_creation_method SHELXL-97
_cell_angle_alpha 90.00
_cell_angle_beta 112.761(7)
_cell_angle_gamma 90.00
_cell_formula_units_Z 4
_cell_length_a 12.5374(16)
_cell_length_b 9.6596(13)
_cell_length_c 14.1635(17)
_cell_measurement_reflns_used 3164
_cell_measurement_temperature 296(2)
_cell_measurement_theta_max 25.00
_cell_measurement_theta_min 1.76
_cell_volume 1581.7(4)
_computing_cell_refinement 'SAINT (Bruker, 2006)'
_computing_data_collection 'APEX2 (Bruker, 2006)'
_computing_data_reduction 'SAINT (Bruker, 2006)'
_computing_molecular_graphics 'SHELXTL (Sheldrick, 2008)'
_computing_publication_material 'SHELXL97 (Sheldrick, 2008)'
_computing_structure_refinement 'SHELXL97 (Sheldrick, 2008)'
_computing_structure_solution 'SHELXS97 (Sheldrick, 2008)'
_diffrn_ambient_temperature 296(2)
_diffrn_measured_fraction_theta_full 0.998
_diffrn_measured_fraction_theta_max 0.998
_diffrn_measurement_device_type 'Bruker APEXII area-detector'
_diffrn_measurement_method \w
_diffrn_radiation_monochromator graphite
_diffrn_radiation_source 'fine-focus sealed tube'
_diffrn_radiation_type MoK\a
_diffrn_radiation_wavelength 0.71073
_diffrn_reflns_av_R_equivalents 0.0345
_diffrn_reflns_av_sigmaI/netI 0.0355
_diffrn_reflns_limit_h_max 13
_diffrn_reflns_limit_h_min -14
_diffrn_reflns_limit_k_max 11
_diffrn_reflns_limit_k_min -9
_diffrn_reflns_limit_l_max 16
_diffrn_reflns_limit_l_min -16
_diffrn_reflns_number 10791
_diffrn_reflns_theta_full 25.00
_diffrn_reflns_theta_max 25.00
_diffrn_reflns_theta_min 1.76
_diffrn_standards_decay_% 0
_exptl_absorpt_coefficient_mu 1.414
_exptl_absorpt_correction_T_max 0.932
_exptl_absorpt_correction_T_min 0.900
_exptl_absorpt_correction_type multi-scan
_exptl_absorpt_process_details '(SADABS; Sheldrick, 1996)'
_exptl_crystal_colour colourless
_exptl_crystal_density_diffrn 1.817
_exptl_crystal_density_method 'not measured'
_exptl_crystal_description block
_exptl_crystal_F_000 864
_exptl_crystal_size_max 0.115
_exptl_crystal_size_mid 0.062
_exptl_crystal_size_min 0.050
_refine_diff_density_max 2.920
_refine_diff_density_min -1.262
_refine_ls_extinction_method none
_refine_ls_goodness_of_fit_ref 1.050
_refine_ls_hydrogen_treatment constr
_refine_ls_matrix_type full
_refine_ls_number_parameters 217
_refine_ls_number_reflns 2777
_refine_ls_number_restraints 234
_refine_ls_restrained_S_all 1.060
_refine_ls_R_factor_all 0.0860
_refine_ls_R_factor_gt 0.0746
_refine_ls_shift/su_max 0.000
_refine_ls_shift/su_mean 0.000
_refine_ls_structure_factor_coef Fsqd
_refine_ls_weighting_details 'calc w=1/[\s^2^(Fo^2^)+(0.1141P)^2^+20.9278P] where P=(Fo^2^+2Fc^2^)/3'
_refine_ls_weighting_scheme calc
_refine_ls_wR_factor_gt 0.2094
_refine_ls_wR_factor_ref 0.2160
_reflns_number_gt 2310
_reflns_number_total 2777
_reflns_threshold_expression I>2\s(I)
_cod_data_source_file at2804.cif
_cod_data_source_block I
_cod_original_cell_volume 1581.7(3)
_cod_original_sg_symbol_H-M 'P 21/c'
_cod_database_code 2222205
_cod_database_fobs_code 2222205

loop_
_symmetry_equiv_pos_as_xyz
'x, y, z'
'-x, y+1/2, -z+1/2'
'-x, -y, -z'
'x, -y-1/2, z-1/2'

loop_
_atom_site_type_symbol
_atom_site_label
_atom_site_fract_x
_atom_site_fract_y
_atom_site_fract_z
_atom_site_U_iso_or_equiv
_atom_site_adp_type
_atom_site_calc_flag
_atom_site_refinement_flags
_atom_site_occupancy
_atom_site_disorder_assembly
_atom_site_disorder_group
Cd Cd1 0.56124(6) 0.12069(7) 0.41461(5) 0.0343(3) Uani d . 1 . .
C C1 0.3497(10) -0.0468(14) 0.3258(10) 0.054(2) Uani d U 1 . .
C C2 0.2845(10) -0.2300(14) 0.1484(11) 0.057(2) Uani d U 1 . .
C C3 0.2272(12) -0.0995(16) 0.2847(13) 0.072(2) Uani d U 1 . .
H H3A 0.2224 -0.1610 0.3380 0.086 Uiso calc R 1 . .
C C4 0.1928(11) -0.1894(18) 0.1877(12) 0.073(2) Uani d U 1 . .
H H4A 0.1672 -0.2772 0.2066 0.088 Uiso calc R 1 . .
C C5 0.1415(13) -0.0051(18) 0.2677(13) 0.083(3) Uani d U 1 . .
H H5A 0.1617 0.0762 0.3126 0.099 Uiso calc R 1 . .
C C6 0.0917(13) -0.1236(17) 0.1263(14) 0.080(3) Uani d U 1 . .
H H6A 0.0743 -0.1363 0.0532 0.096 Uiso calc R 1 . .
C C7 0.0267(13) -0.0946(18) 0.2649(14) 0.083(3) Uani d U 1 . .
H H7A 0.0478 -0.1647 0.3180 0.100 Uiso calc R 1 . .
H H7B -0.0321 -0.0346 0.2715 0.100 Uiso calc R 1 . .
C C8 -0.0141(13) -0.1606(19) 0.1553(13) 0.081(3) Uani d U 1 . .
H H8A -0.0851 -0.1187 0.1084 0.097 Uiso calc R 1 . .
H H8B -0.0246 -0.2599 0.1573 0.097 Uiso calc R 1 . .
C C9 0.7916(10) -0.0684(14) 0.4431(9) 0.054(3) Uani d U 1 . .
H H9A 0.8443 -0.0022 0.4815 0.064 Uiso calc R 1 . .
C C10 0.8193(11) -0.1875(15) 0.4113(10) 0.060(3) Uani d U 1 . .
H H10A 0.8935 -0.2187 0.4231 0.072 Uiso calc R 1 . .
C C11 0.6339(10) -0.1723(13) 0.3608(9) 0.051(2) Uani d U 1 . .
H H11A 0.5560 -0.1953 0.3299 0.061 Uiso calc R 1 . .
C C12 0.3507(10) 0.3209(13) 0.4170(9) 0.050(2) Uani d U 1 . .
H H12A 0.3139 0.2518 0.4388 0.060 Uiso calc R 1 . .
C C13 0.3119(11) 0.4481(13) 0.3898(10) 0.055(3) Uani d U 1 . .
H H13A 0.2432 0.4845 0.3897 0.066 Uiso calc R 1 . .
C C14 0.4742(10) 0.4295(13) 0.3745(9) 0.050(2) Uani d U 1 . .
H H14A 0.5396 0.4509 0.3616 0.060 Uiso calc R 1 . .
N N1 0.4556(8) 0.3092(9) 0.4073(6) 0.0389(19) Uani d . 1 . .
N N2 0.3900(9) 0.5160(10) 0.3620(8) 0.055(3) Uani d . 1 . .
H H2A 0.3849 0.5999 0.3404 0.066 Uiso calc R 1 . .
N N3 0.6737(7) -0.0577(9) 0.4109(6) 0.0385(19) Uani d . 1 . .
N N4 0.7219(10) -0.2529(10) 0.3601(8) 0.058(3) Uani d . 1 . .
H H4B 0.7153 -0.3326 0.3313 0.070 Uiso calc R 1 . .
O O1 0.1232(10) 0.0205(13) 0.1600(10) 0.102(3) Uani d U 1 . .
O O2 0.3853(6) 0.0273(8) 0.2739(6) 0.0493(16) Uani d U 1 . .
O O3 0.4150(8) -0.0683(11) 0.4176(6) 0.064(2) Uani d U 1 . .
O O4 0.2664(7) -0.2321(9) 0.0572(7) 0.0558(18) Uani d U 1 . .
O O5 0.3769(6) -0.2772(8) 0.2164(5) 0.0425(15) Uani d U 1 . .

loop_
_atom_site_aniso_label
_atom_site_aniso_U_11
_atom_site_aniso_U_22
_atom_site_aniso_U_33
_atom_site_aniso_U_12
_atom_site_aniso_U_13
_atom_site_aniso_U_23
Cd1 0.0361(5) 0.0323(5) 0.0371(5) 0.0007(3) 0.0170(3) 0.0026(3)
C1 0.042(4) 0.063(4) 0.067(4) -0.001(3) 0.032(3) -0.023(4)
C2 0.039(4) 0.064(5) 0.076(5) -0.007(4) 0.032(4) -0.028(4)
C3 0.049(4) 0.082(5) 0.089(5) -0.006(4) 0.031(4) -0.034(4)
C4 0.048(4) 0.083(5) 0.091(5) -0.003(4) 0.029(4) -0.035(4)
C5 0.059(4) 0.087(5) 0.095(5) -0.004(4) 0.023(4) -0.029(4)
C6 0.054(4) 0.085(5) 0.094(5) -0.004(4) 0.021(4) -0.030(4)
C7 0.055(5) 0.097(5) 0.097(5) -0.004(4) 0.029(4) -0.030(5)
C8 0.055(4) 0.091(5) 0.096(5) -0.003(4) 0.028(4) -0.032(5)
C9 0.041(5) 0.056(6) 0.060(5) 0.011(5) 0.014(4) 0.002(5)
C10 0.047(5) 0.064(6) 0.067(6) 0.016(5) 0.018(5) 0.001(5)
C11 0.043(4) 0.052(5) 0.057(5) 0.006(4) 0.020(4) -0.001(4)
C12 0.044(5) 0.053(5) 0.064(5) 0.003(4) 0.033(4) 0.000(4)
C13 0.051(5) 0.052(5) 0.068(6) 0.007(5) 0.029(5) 0.003(5)
C14 0.050(5) 0.050(5) 0.057(5) -0.002(5) 0.029(4) 0.001(5)
N1 0.049(5) 0.030(4) 0.041(4) -0.001(4) 0.021(4) -0.003(4)
N2 0.071(7) 0.032(5) 0.065(6) 0.014(5) 0.031(5) 0.013(4)
N3 0.037(5) 0.037(5) 0.041(5) 0.003(4) 0.015(4) 0.001(4)
N4 0.087(8) 0.038(5) 0.054(6) 0.017(5) 0.031(5) -0.007(4)
O1 0.081(5) 0.090(6) 0.109(6) 0.012(5) 0.006(5) 0.000(5)
O2 0.046(3) 0.050(4) 0.060(4) 0.001(3) 0.029(3) 0.006(3)
O3 0.066(5) 0.086(5) 0.046(4) 0.018(4) 0.028(3) 0.004(4)
O4 0.050(4) 0.055(4) 0.060(4) 0.011(3) 0.019(3) -0.002(3)
O5 0.045(3) 0.042(4) 0.046(3) 0.003(3) 0.024(3) -0.005(3)

loop_
_atom_type_symbol
_atom_type_description
_atom_type_scat_dispersion_real
_atom_type_scat_dispersion_imag
_atom_type_scat_source
C C 0.0033 0.0016 'International Tables Vol C Tables 4.2.6.8 and 6.1.1.4'
H H 0.0000 0.0000 'International Tables Vol C Tables 4.2.6.8 and 6.1.1.4'
N N 0.0061 0.0033 'International Tables Vol C Tables 4.2.6.8 and 6.1.1.4'
O O 0.0106 0.0060 'International Tables Vol C Tables 4.2.6.8 and 6.1.1.4'
Cd Cd -0.8075 1.2024 'International Tables Vol C Tables 4.2.6.8 and 6.1.1.4'

loop_
_geom_angle_atom_site_label_1
_geom_angle_atom_site_label_2
_geom_angle_atom_site_label_3
_geom_angle_site_symmetry_1
_geom_angle_site_symmetry_3
_geom_angle
_geom_angle_publ_flag
N1 Cd1 N3 . . 174.2(3) ?
N1 Cd1 O3 . 3_656 93.7(3) ?
N3 Cd1 O3 . 3_656 91.4(3) ?
N1 Cd1 O5 . 2_655 89.6(3) ?
N3 Cd1 O5 . 2_655 84.6(3) ?
O3 Cd1 O5 3_656 2_655 153.7(3) ?
N1 Cd1 O4 . 2_655 90.2(3) ?
N3 Cd1 O4 . 2_655 85.8(3) ?
O3 Cd1 O4 3_656 2_655 101.5(3) ?
O5 Cd1 O4 2_655 2_655 52.3(3) ?
N1 Cd1 O2 . . 86.1(3) ?
N3 Cd1 O2 . . 94.2(3) ?
O3 Cd1 O2 3_656 . 117.3(3) ?
O5 Cd1 O2 2_655 . 89.0(2) ?
O4 Cd1 O2 2_655 . 141.1(3) ?
N1 Cd1 O3 . . 99.5(3) ?
N3 Cd1 O3 . . 85.1(3) ?
O3 Cd1 O3 3_656 . 69.1(4) ?
O5 Cd1 O3 2_655 . 136.0(3) ?
O4 Cd1 O3 2_655 . 166.8(3) ?
O2 Cd1 O3 . . 49.4(3) ?
O2 C1 O3 . . 118.3(11) ?
O2 C1 C3 . . 121.3(13) ?
O3 C1 C3 . . 120.1(13) ?
O4 C2 O5 . . 122.5(10) ?
O4 C2 C4 . . 122.5(13) ?
O5 C2 C4 . . 114.5(12) ?
C5 C3 C1 . . 117.4(13) ?
C5 C3 C4 . . 106.9(13) ?
C1 C3 C4 . . 115.3(11) ?
C5 C3 H3A . . 105.4 ?
C1 C3 H3A . . 105.4 ?
C4 C3 H3A . . 105.4 ?
C6 C4 C2 . . 122.0(16) ?
C6 C4 C3 . . 100.0(12) ?
C2 C4 C3 . . 119.0(11) ?
C6 C4 H4A . . 104.6 ?
C2 C4 H4A . . 104.6 ?
C3 C4 H4A . . 104.6 ?
C3 C5 O1 . . 95.3(13) ?
C3 C5 C7 . . 105.8(14) ?
O1 C5 C7 . . 106.0(12) ?
C3 C5 H5A . . 115.8 ?
O1 C5 H5A . . 115.8 ?
C7 C5 H5A . . 115.8 ?
C4 C6 O1 . . 99.4(12) ?
C4 C6 C8 . . 113.0(16) ?
O1 C6 C8 . . 106.1(13) ?
C4 C6 H6A . . 112.5 ?
O1 C6 H6A . . 112.5 ?
C8 C6 H6A . . 112.5 ?
C8 C7 C5 . . 100.5(13) ?
C8 C7 H7A . . 111.7 ?
C5 C7 H7A . . 111.7 ?
C8 C7 H7B . . 111.7 ?
C5 C7 H7B . . 111.7 ?
H7A C7 H7B . . 109.4 ?
C7 C8 C6 . . 100.4(12) ?
C7 C8 H8A . . 111.7 ?
C6 C8 H8A . . 111.7 ?
C7 C8 H8B . . 111.7 ?
C6 C8 H8B . . 111.7 ?
H8A C8 H8B . . 109.5 ?
C10 C9 N3 . . 110.0(12) ?
C10 C9 H9A . . 125.0 ?
N3 C9 H9A . . 125.0 ?
N4 C10 C9 . . 107.1(11) ?
N4 C10 H10A . . 126.5 ?
C9 C10 H10A . . 126.5 ?
N3 C11 N4 . . 110.6(11) ?
N3 C11 H11A . . 124.7 ?
N4 C11 H11A . . 124.7 ?
C13 C12 N1 . . 107.8(11) ?
C13 C12 H12A . . 126.1 ?
N1 C12 H12A . . 126.1 ?
C12 C13 N2 . . 107.9(11) ?
C12 C13 H13A . . 126.1 ?
N2 C13 H13A . . 126.1 ?
N1 C14 N2 . . 111.8(10) ?
N1 C14 H14A . . 124.1 ?
N2 C14 H14A . . 124.1 ?
C14 N1 C12 . . 105.7(10) ?
C14 N1 Cd1 . . 124.0(7) ?
C12 N1 Cd1 . . 129.4(8) ?
C14 N2 C13 . . 106.8(10) ?
C14 N2 H2A . . 126.6 ?
C13 N2 H2A . . 126.6 ?
C11 N3 C9 . . 104.6(10) ?
C11 N3 Cd1 . . 123.6(7) ?
C9 N3 Cd1 . . 131.1(8) ?
C10 N4 C11 . . 107.7(10) ?
C10 N4 H4B . . 126.1 ?
C11 N4 H4B . . 126.1 ?
C6 O1 C5 . . 95.3(13) ?
C1 O2 Cd1 . . 98.4(7) ?
C1 O3 Cd1 . 3_656 149.9(8) ?
C1 O3 Cd1 . . 92.7(8) ?
Cd1 O3 Cd1 3_656 . 110.9(4) ?
C2 O4 Cd1 . 2_645 92.6(7) ?
C2 O5 Cd1 . 2_645 91.9(6) ?

loop_
_geom_bond_atom_site_label_1
_geom_bond_atom_site_label_2
_geom_bond_site_symmetry_2
_geom_bond_distance
_geom_bond_publ_flag
Cd1 N1 . 2.230(9) ?
Cd1 N3 . 2.240(9) ?
Cd1 O3 3_656 2.333(8) ?
Cd1 O5 2_655 2.476(7) ?
Cd1 O4 2_655 2.487(8) ?
Cd1 O2 . 2.500(8) ?
Cd1 O3 . 2.599(10) ?
C1 O2 . 1.226(15) ?
C1 O3 . 1.258(15) ?
C1 C3 . 1.506(17) ?
C2 O4 . 1.222(15) ?
C2 O5 . 1.271(15) ?
C2 C4 . 1.510(17) ?
C3 C5 . 1.36(2) ?
C3 C4 . 1.540(19) ?
C3 H3A . 0.9800 ?
C4 C6 . 1.38(2) ?
C4 H4A . 0.9800 ?
C5 O1 . 1.47(2) ?
C5 C7 . 1.67(2) ?
C5 H5A . 0.9800 ?
C6 O1 . 1.476(18) ?
C6 C8 . 1.57(2) ?
C6 H6A . 0.9800 ?
C7 C8 . 1.57(2) ?
C7 H7A . 0.9700 ?
C7 H7B . 0.9700 ?
C8 H8A . 0.9700 ?
C8 H8B . 0.9700 ?
C9 C10 . 1.329(18) ?
C9 N3 . 1.372(14) ?
C9 H9A . 0.9300 ?
C10 N4 . 1.316(17) ?
C10 H10A . 0.9300 ?
C11 N3 . 1.305(15) ?
C11 N4 . 1.354(15) ?
C11 H11A . 0.9300 ?
C12 C13 . 1.323(18) ?
C12 N1 . 1.379(14) ?
C12 H12A . 0.9300 ?
C13 N2 . 1.357(16) ?
C13 H13A . 0.9300 ?
C14 N1 . 1.306(15) ?
C14 N2 . 1.304(15) ?
C14 H14A . 0.9300 ?
N2 H2A . 0.8600 ?
N4 H4B . 0.8600 ?
O3 Cd1 3_656 2.333(8) ?
O4 Cd1 2_645 2.487(8) ?
O5 Cd1 2_645 2.476(7) ?

loop_
_geom_hbond_atom_site_label_D
_geom_hbond_atom_site_label_H
_geom_hbond_atom_site_label_A
_geom_hbond_site_symmetry_A
_geom_hbond_distance_DH
_geom_hbond_distance_HA
_geom_hbond_distance_DA
_geom_hbond_angle_DHA
_geom_hbond_publ_flag
N2 H2A O5 1_565 0.8600 2.0900 2.830(12) 144.00 yes
N4 H4B O1 2_645 0.8600 2.4400 3.012(17) 125.00 yes
N4 H4B O2 2_645 0.8600 2.0500 2.818(13) 149.00 yes
C6 H6A O4 . 0.9800 2.5600 2.92(2) 101.00 yes
C11 H11A O5 . 0.9300 2.3400 3.239(15) 164.00 yes
C14 H14A O2 2_655 0.9300 2.5500 3.358(15) 145.00 yes
C12 H12A Cg5 3_656 0.93 2.76 3.565(14) 145 yes

loop_
_geom_torsion_atom_site_label_1
_geom_torsion_atom_site_label_2
_geom_torsion_atom_site_label_3
_geom_torsion_atom_site_label_4
_geom_torsion_site_symmetry_1
_geom_torsion_site_symmetry_2
_geom_torsion_site_symmetry_3
_geom_torsion_site_symmetry_4
_geom_torsion
_geom_torsion_publ_flag
O2 C1 C3 C5 . . . . -67.4(19) ?
O3 C1 C3 C5 . . . . 106.4(18) ?
O2 C1 C3 C4 . . . . 60.1(19) ?
O3 C1 C3 C4 . . . . -126.2(15) ?
O4 C2 C4 C6 . . . . -15(2) ?
O5 C2 C4 C6 . . . . 173.5(13) ?
O4 C2 C4 C3 . . . . -140.1(15) ?
O5 C2 C4 C3 . . . . 48(2) ?
C5 C3 C4 C6 . . . . 3.3(19) ?
C1 C3 C4 C6 . . . . -129.2(15) ?
C5 C3 C4 C2 . . . . 138.9(16) ?
C1 C3 C4 C2 . . . . 6(2) ?
C1 C3 C5 O1 . . . . 91.7(15) ?
C4 C3 C5 O1 . . . . -39.6(16) ?
C1 C3 C5 C7 . . . . -160.0(14) ?
C4 C3 C5 C7 . . . . 68.7(17) ?
C2 C4 C6 O1 . . . . -99.0(17) ?
C3 C4 C6 O1 . . . . 34.8(16) ?
C2 C4 C6 C8 . . . . 149.0(14) ?
C3 C4 C6 C8 . . . . -77.2(16) ?
C3 C5 C7 C8 . . . . -76.9(17) ?
O1 C5 C7 C8 . . . . 23.5(16) ?
C5 C7 C8 C6 . . . . 10.1(16) ?
C4 C6 C8 C7 . . . . 65.5(17) ?
O1 C6 C8 C7 . . . . -42.4(17) ?
N3 C9 C10 N4 . . . . -0.3(15) ?
N1 C12 C13 N2 . . . . 0.7(14) ?
N2 C14 N1 C12 . . . . -0.4(13) ?
N2 C14 N1 Cd1 . . . . 169.4(8) ?
C13 C12 N1 C14 . . . . -0.2(13) ?
C13 C12 N1 Cd1 . . . . -169.3(8) ?
N3 Cd1 N1 C14 . . . . -18(3) ?
O3 Cd1 N1 C14 3_656 . . . 131.6(9) ?
O5 Cd1 N1 C14 2_655 . . . -22.2(9) ?
O4 Cd1 N1 C14 2_655 . . . 30.1(9) ?
O2 Cd1 N1 C14 . . . . -111.2(9) ?
O3 Cd1 N1 C14 . . . . -158.9(9) ?
N3 Cd1 N1 C12 . . . . 150(3) ?
O3 Cd1 N1 C12 3_656 . . . -61.1(10) ?
O5 Cd1 N1 C12 2_655 . . . 145.1(9) ?
O4 Cd1 N1 C12 2_655 . . . -162.7(9) ?
O2 Cd1 N1 C12 . . . . 56.1(9) ?
O3 Cd1 N1 C12 . . . . 8.4(10) ?
N1 C14 N2 C13 . . . . 0.8(14) ?
C12 C13 N2 C14 . . . . -0.9(14) ?
N4 C11 N3 C9 . . . . -0.4(13) ?
N4 C11 N3 Cd1 . . . . 171.2(7) ?
C10 C9 N3 C11 . . . . 0.4(14) ?
C10 C9 N3 Cd1 . . . . -170.3(9) ?
N1 Cd1 N3 C11 . . . . -105(3) ?
O3 Cd1 N3 C11 3_656 . . . 105.9(9) ?
O5 Cd1 N3 C11 2_655 . . . -100.2(9) ?
O4 Cd1 N3 C11 2_655 . . . -152.6(9) ?
O2 Cd1 N3 C11 . . . . -11.6(9) ?
O3 Cd1 N3 C11 . . . . 37.0(9) ?
N1 Cd1 N3 C9 . . . . 64(3) ?
O3 Cd1 N3 C9 3_656 . . . -84.9(10) ?
O5 Cd1 N3 C9 2_655 . . . 69.0(10) ?
O4 Cd1 N3 C9 2_655 . . . 16.6(10) ?
O2 Cd1 N3 C9 . . . . 157.6(10) ?
O3 Cd1 N3 C9 . . . . -153.8(10) ?
C9 C10 N4 C11 . . . . 0.0(15) ?
N3 C11 N4 C10 . . . . 0.2(14) ?
C4 C6 O1 C5 . . . . -60.7(15) ?
C8 C6 O1 C5 . . . . 56.7(14) ?
C3 C5 O1 C6 . . . . 60.4(13) ?
C7 C5 O1 C6 . . . . -47.8(13) ?
O3 C1 O2 Cd1 . . . . -11.1(12) ?
C3 C1 O2 Cd1 . . . . 162.8(10) ?
N1 Cd1 O2 C1 . . . . -99.8(7) ?
N3 Cd1 O2 C1 . . . . 86.1(7) ?
O3 Cd1 O2 C1 3_656 . . . -7.6(8) ?
O5 Cd1 O2 C1 2_655 . . . 170.6(7) ?
O4 Cd1 O2 C1 2_655 . . . 174.6(7) ?
O3 Cd1 O2 C1 . . . . 6.2(7) ?
O2 C1 O3 Cd1 . . . 3_656 153.0(13) ?
C3 C1 O3 Cd1 . . . 3_656 -21(2) ?
O2 C1 O3 Cd1 . . . . 10.5(11) ?
C3 C1 O3 Cd1 . . . . -163.4(10) ?
N1 Cd1 O3 C1 . . . . 70.6(7) ?
N3 Cd1 O3 C1 . . . . -105.8(7) ?
O3 Cd1 O3 C1 3_656 . . . 160.9(9) ?
O5 Cd1 O3 C1 2_655 . . . -28.7(8) ?
O4 Cd1 O3 C1 2_655 . . . -152.6(11) ?
O2 Cd1 O3 C1 . . . . -6.0(6) ?
N1 Cd1 O3 Cd1 . . . 3_656 -90.3(4) ?
N3 Cd1 O3 Cd1 . . . 3_656 93.3(4) ?
O3 Cd1 O3 Cd1 3_656 . . 3_656 0.0 ?
O5 Cd1 O3 Cd1 2_655 . . 3_656 170.4(3) ?
O4 Cd1 O3 Cd1 2_655 . . 3_656 46.5(14) ?
O2 Cd1 O3 Cd1 . . . 3_656 -166.9(5) ?
O5 C2 O4 Cd1 . . . 2_645 9.0(13) ?
C4 C2 O4 Cd1 . . . 2_645 -162.4(13) ?
O4 C2 O5 Cd1 . . . 2_645 -9.0(13) ?
C4 C2 O5 Cd1 . . . 2_645 163.0(11) ?
